data_4119367
loop_
_publ_author_name
'Michael A. Ischay'
'Michael K. Takase'
'Robert G. Bergman'
'Jonathan A. Ellman'

_publ_section_title
;
 Unstabilized Azomethine Ylides for the Stereoselective Synthesis of
 Substituted Piperidines, Tropanes, and Azabicyclo[3.1.0] Systems
;
_journal_name_full 'Journal of the American Chemical Society'
_journal_page_first 2478
_journal_page_last 2481
_journal_paper_doi 10.1021/ja312311k
_journal_volume 135
_journal_year 2013
_chemical_formula_sum 'C27 H29 N O4'
_chemical_formula_weight 431.51
_chemical_name_systematic
; 
 ? 
;
_space_group_IT_number 2
_symmetry_cell_setting triclinic
_symmetry_space_group_name_Hall '-P 1'
_symmetry_space_group_name_H-M 'P -1'
_atom_sites_solution_hydrogens geom
_atom_sites_solution_primary direct
_atom_sites_solution_secondary difmap
_audit_creation_method SHELXL-97
_cell_angle_alpha 68.476(5)
_cell_angle_beta 88.094(6)
_cell_angle_gamma 89.144(6)
_cell_formula_units_Z 4
_cell_length_a 7.9616(2)
_cell_length_b 17.3191(4)
_cell_length_c 17.5815(12)
_cell_measurement_reflns_used 26613
_cell_measurement_temperature 93(2)
_cell_measurement_theta_max 68.2
_cell_measurement_theta_min 2.7
_cell_volume 2253.96(19)
_computing_cell_refinement 'CrystalClear-SM Expert 2.0 r12 (Rigaku, 2011)'
_computing_data_collection 'CrystalClear-SM Expert 2.0 r12 (Rigaku, 2011)'
_computing_data_reduction 'CrystalClear-SM Expert 2.0 r12 (Rigaku, 2011)'
_computing_publication_material 'SHELXL-97 (Sheldrick, 2008)'
_computing_structure_refinement 'SHELXL-97 (Sheldrick, 2008)'
_computing_structure_solution 'SHELXS-97 (Sheldrick, 2008)'
_diffrn_ambient_temperature 93(2)
_diffrn_detector_area_resol_mean 22.2
_diffrn_measured_fraction_theta_full 0.978
_diffrn_measured_fraction_theta_max 0.978
_diffrn_measurement_device_type 'Rigaku Saturn 944+ CCD'
_diffrn_measurement_method \w
_diffrn_radiation_monochromator confocal
_diffrn_radiation_source 'microfocus rotating anode'
_diffrn_radiation_type CuK\a
_diffrn_radiation_wavelength 1.54187
_diffrn_reflns_av_R_equivalents 0.1257
_diffrn_reflns_av_sigmaI/netI 0.0698
_diffrn_reflns_limit_h_max 9
_diffrn_reflns_limit_h_min -9
_diffrn_reflns_limit_k_max 20
_diffrn_reflns_limit_k_min -20
_diffrn_reflns_limit_l_max 20
_diffrn_reflns_limit_l_min -21
_diffrn_reflns_number 78513
_diffrn_reflns_theta_full 68.36
_diffrn_reflns_theta_max 68.36
_diffrn_reflns_theta_min 2.70
_exptl_absorpt_coefficient_mu 0.681
_exptl_absorpt_correction_T_max 0.9668
_exptl_absorpt_correction_T_min 0.9048
_exptl_absorpt_correction_type multi-scan
_exptl_absorpt_process_details 'Jacobson, R. (1998) Private Communication'
_exptl_crystal_colour Colorless
_exptl_crystal_density_diffrn 1.272
_exptl_crystal_description Needle
_exptl_crystal_F_000 920
_exptl_crystal_size_max 0.15
_exptl_crystal_size_mid 0.05
_exptl_crystal_size_min 0.05
_refine_diff_density_max 0.383
_refine_diff_density_min -0.330
_refine_diff_density_rms 0.072
_refine_ls_extinction_method none
_refine_ls_goodness_of_fit_ref 1.076
_refine_ls_hydrogen_treatment constr
_refine_ls_matrix_type full
_refine_ls_number_parameters 641
_refine_ls_number_reflns 8098
_refine_ls_number_restraints 226
_refine_ls_restrained_S_all 1.066
_refine_ls_R_factor_all 0.0787
_refine_ls_R_factor_gt 0.0684
_refine_ls_shift/su_max 0.000
_refine_ls_shift/su_mean 0.000
_refine_ls_structure_factor_coef Fsqd
_refine_ls_weighting_details 'calc w=1/[\s^2^(Fo^2^)+(0.0267P)^2^+5.9328P] where P=(Fo^2^+2Fc^2^)/3'
_refine_ls_weighting_scheme calc
_refine_ls_wR_factor_gt 0.1833
_refine_ls_wR_factor_ref 0.1884
_reflns_number_gt 6605
_reflns_number_total 8098
_reflns_threshold_expression >2sigma(I)
_cod_data_source_file ja312311k_si_002.cif
_cod_data_source_block 12101
_cod_database_code 4119367

loop_
_symmetry_equiv_pos_as_xyz
'x, y, z'
'-x, -y, -z'

loop_
_atom_site_label
_atom_site_type_symbol
_atom_site_fract_x
_atom_site_fract_y
_atom_site_fract_z
_atom_site_U_iso_or_equiv
_atom_site_adp_type
_atom_site_occupancy
_atom_site_symmetry_multiplicity
_atom_site_calc_flag
_atom_site_refinement_flags
_atom_site_disorder_assembly
_atom_site_disorder_group
N1 N 0.6049(3) 0.81147(14) -0.03201(15) 0.0201(5) Uani 1 1 d . . .
C8 C 0.6324(4) 0.89462(18) -0.09360(19) 0.0229(6) Uani 1 1 d . . .
H8A H 0.6726 0.8904 -0.1458 0.028 Uiso 1 1 calc R . .
H8B H 0.7191 0.9237 -0.0752 0.028 Uiso 1 1 calc R . .
C9 C 0.4689(4) 0.94318(17) -0.10623(19) 0.0214(6) Uani 1 1 d . . .
C10 C 0.3691(4) 0.94050(19) -0.0389(2) 0.0264(7) Uani 1 1 d . . .
H10 H 0.4042 0.9083 0.0146 0.032 Uiso 1 1 calc R . .
C11 C 0.2190(4) 0.9843(2) -0.0488(2) 0.0296(7) Uani 1 1 d . . .
H11 H 0.1515 0.9814 -0.0023 0.036 Uiso 1 1 calc R . .
C12 C 0.1672(4) 1.0323(2) -0.1265(2) 0.0309(7) Uani 1 1 d . . .
H12 H 0.0644 1.0623 -0.1333 0.037 Uiso 1 1 calc R . .
C13 C 0.2657(4) 1.0364(2) -0.1942(2) 0.0299(7) Uani 1 1 d . . .
H13 H 0.2308 1.0694 -0.2476 0.036 Uiso 1 1 calc R . .
C14 C 0.4163(4) 0.99194(18) -0.1841(2) 0.0256(7) Uani 1 1 d . . .
H14 H 0.4837 0.9950 -0.2307 0.031 Uiso 1 1 calc R . .
C1 C 0.7516(4) 0.75878(18) 0.00389(18) 0.0212(6) Uani 1 1 d . . .
C15 C 0.8477(4) 0.79321(19) 0.0577(2) 0.0258(7) Uani 1 1 d . . .
H15A H 0.8926 0.8480 0.0244 0.039 Uiso 1 1 calc R . .
H15B H 0.9406 0.7556 0.0827 0.039 Uiso 1 1 calc R . .
H15C H 0.7719 0.7982 0.1008 0.039 Uiso 1 1 calc R . .
C2 C 0.6577(4) 0.67867(18) 0.05257(18) 0.0212(6) Uani 1 1 d . . .
C16 C 0.7242(4) 0.61342(18) 0.12744(19) 0.0244(7) Uani 1 1 d . . .
O1 O 0.6535(3) 0.58936(15) 0.19350(14) 0.0355(6) Uani 1 1 d . . .
O2 O 0.8780(3) 0.58870(13) 0.11315(13) 0.0281(5) Uani 1 1 d . . .
C17 C 0.9579(5) 0.5293(2) 0.1840(2) 0.0329(8) Uani 1 1 d . . .
H17A H 0.9494 0.5490 0.2296 0.049 Uiso 1 1 calc R . .
H17B H 1.0766 0.5232 0.1706 0.049 Uiso 1 1 calc R . .
H17C H 0.9017 0.4754 0.1998 0.049 Uiso 1 1 calc R . .
C3 C 0.5148(4) 0.67712(18) 0.01518(19) 0.0216(6) Uani 1 1 d . . .
C18 C 0.4014(4) 0.60547(19) 0.0322(2) 0.0264(7) Uani 1 1 d . . .
O3 O 0.4101(4) 0.54048(16) 0.08890(18) 0.0540(8) Uani 1 1 d . . .
O4 O 0.2897(3) 0.62190(14) -0.02662(14) 0.0326(5) Uani 1 1 d . . .
C19 C 0.1896(5) 0.5524(2) -0.0248(3) 0.0398(9) Uani 1 1 d . . .
H19A H 0.2630 0.5047 -0.0185 0.060 Uiso 1 1 calc R . .
H19B H 0.1295 0.5673 -0.0760 0.060 Uiso 1 1 calc R . .
H19C H 0.1083 0.5381 0.0213 0.060 Uiso 1 1 calc R . .
C4 C 0.5049(4) 0.75683(18) -0.05975(18) 0.0208(6) Uani 1 1 d . . .
H4 H 0.3868 0.7771 -0.0718 0.025 Uiso 1 1 calc R . .
C5 C 0.5912(4) 0.73893(18) -0.13073(18) 0.0217(6) Uani 1 1 d . . .
C20 C 0.4798(4) 0.72952(18) -0.19280(18) 0.0218(6) Uani 1 1 d . . .
C21 C 0.3746(4) 0.79526(19) -0.23709(19) 0.0237(6) Uani 1 1 d . . .
H21 H 0.3765 0.8457 -0.2275 0.028 Uiso 1 1 calc R . .
C22 C 0.2679(4) 0.7877(2) -0.2948(2) 0.0281(7) Uani 1 1 d . . .
H22 H 0.1994 0.8333 -0.3250 0.034 Uiso 1 1 calc R . .
C23 C 0.2605(4) 0.7143(2) -0.3084(2) 0.0314(7) Uani 1 1 d . . .
H23 H 0.1868 0.7090 -0.3476 0.038 Uiso 1 1 calc R . .
C24 C 0.3614(4) 0.6484(2) -0.2645(2) 0.0315(7) Uani 1 1 d . . .
H24 H 0.3561 0.5977 -0.2734 0.038 Uiso 1 1 calc R . .
C25 C 0.4712(4) 0.65548(19) -0.20707(19) 0.0267(7) Uani 1 1 d . . .
H25 H 0.5403 0.6098 -0.1776 0.032 Uiso 1 1 calc R . .
C6 C 0.7592(4) 0.73014(18) -0.13024(19) 0.0230(6) Uani 1 1 d . . .
C26 C 0.8560(4) 0.7059(2) -0.1930(2) 0.0295(7) Uani 1 1 d . . .
H26A H 0.8933 0.6481 -0.1681 0.044 Uiso 1 1 calc R . .
H26B H 0.9541 0.7420 -0.2130 0.044 Uiso 1 1 calc R . .
H26C H 0.7837 0.7117 -0.2389 0.044 Uiso 1 1 calc R . .
C7 C 0.8634(4) 0.74037(19) -0.06273(19) 0.0234(6) Uani 1 1 d . . .
H7 H 0.9179 0.6853 -0.0341 0.028 Uiso 1 1 calc R . .
C27 C 1.0074(4) 0.8029(2) -0.0969(2) 0.0308(7) Uani 1 1 d . . .
H27A H 1.0772 0.7868 -0.1357 0.046 Uiso 1 1 calc R . .
H27B H 1.0761 0.8034 -0.0519 0.046 Uiso 1 1 calc R . .
H27C H 0.9605 0.8584 -0.1250 0.046 Uiso 1 1 calc R . .
N101 N 0.8904(3) 0.82707(15) 0.45204(15) 0.0205(5) Uani 1 1 d . . .
C108 C 0.9683(4) 0.86938(18) 0.50063(19) 0.0241(7) Uani 1 1 d . . .
H10A H 1.0360 0.8292 0.5439 0.029 Uiso 1 1 calc R . .
H10B H 0.8799 0.8923 0.5274 0.029 Uiso 1 1 calc R . .
C109 C 1.0796(4) 0.93883(18) 0.44567(19) 0.0235(6) Uani 1 1 d . . .
C110 C 1.0150(4) 0.9967(2) 0.3743(2) 0.0279(7) Uani 1 1 d . . .
H110 H 0.9016 0.9925 0.3610 0.034 Uiso 1 1 calc R . .
C111 C 1.1147(5) 1.0599(2) 0.3229(2) 0.0334(8) Uani 1 1 d . . .
H111 H 1.0690 1.0995 0.2749 0.040 Uiso 1 1 calc R . .
C112 C 1.2807(5) 1.0663(2) 0.3406(2) 0.0352(8) Uani 1 1 d . . .
H112 H 1.3492 1.1096 0.3046 0.042 Uiso 1 1 calc R . .
C113 C 1.3464(4) 1.0093(2) 0.4110(2) 0.0333(8) Uani 1 1 d . . .
H113 H 1.4600 1.0138 0.4238 0.040 Uiso 1 1 calc R . .
C114 C 1.2455(4) 0.9450(2) 0.4634(2) 0.0275(7) Uani 1 1 d . . .
H114 H 1.2913 0.9055 0.5113 0.033 Uiso 1 1 calc R . .
C101 C 0.7654(4) 0.76208(17) 0.49570(18) 0.0208(6) Uani 1 1 d . A .
C115 C 0.6501(4) 0.78327(19) 0.5558(2) 0.0265(7) Uani 1 1 d . . .
H11A H 0.7128 0.7791 0.6042 0.040 Uiso 1 1 calc R . .
H11B H 0.5556 0.7444 0.5722 0.040 Uiso 1 1 calc R . .
H11C H 0.6074 0.8400 0.5298 0.040 Uiso 1 1 calc R . .
C102 C 0.8772(4) 0.68583(17) 0.53749(18) 0.0203(6) Uani 1 1 d DU A .
C116 C 0.8286(4) 0.61176(18) 0.60950(19) 0.0256(6) Uani 1 1 d DU . .
O101 O 0.9338(8) 0.5728(4) 0.6590(4) 0.048(2) Uani 0.652(17) 1 d PDU A 1
O102 O 0.6723(6) 0.5900(4) 0.6117(4) 0.0295(13) Uani 0.652(17) 1 d PDU A 1
C117 C 0.6223(15) 0.5133(5) 0.6770(7) 0.042(2) Uani 0.652(17) 1 d PDU A 1
H11D H 0.5057 0.5005 0.6698 0.062 Uiso 0.652(17) 1 calc PR A 1
H11E H 0.6314 0.5196 0.7298 0.062 Uiso 0.652(17) 1 calc PR A 1
H11F H 0.6959 0.4681 0.6753 0.062 Uiso 0.652(17) 1 calc PR A 1
O1A O 0.860(2) 0.6008(6) 0.6791(5) 0.040(3) Uani 0.348(17) 1 d PDU A 2
O2A O 0.7106(17) 0.5677(8) 0.5914(7) 0.035(3) Uani 0.348(17) 1 d PDU A 2
C17A C 0.649(2) 0.4954(11) 0.6578(13) 0.052(6) Uani 0.348(17) 1 d PDU A 2
H17D H 0.5700 0.4656 0.6371 0.079 Uiso 0.348(17) 1 calc PR A 2
H17E H 0.5926 0.5125 0.6994 0.079 Uiso 0.348(17) 1 calc PR A 2
H17F H 0.7441 0.4588 0.6821 0.079 Uiso 0.348(17) 1 calc PR A 2
C103 C 1.0242(4) 0.69602(18) 0.49632(18) 0.0208(6) Uani 1 1 d DU . .
C118 C 1.1639(4) 0.63562(19) 0.5106(2) 0.0277(7) Uani 1 1 d DU A .
O103 O 1.3071(4) 0.6533(2) 0.5252(3) 0.0352(12) Uani 0.674(7) 1 d PDU A 1
O104 O 1.1183(5) 0.5645(2) 0.5121(4) 0.0409(13) Uani 0.674(7) 1 d PDU A 1
C119 C 1.2401(14) 0.4983(6) 0.5389(7) 0.056(3) Uani 0.674(7) 1 d PDU A 1
H11G H 1.1888 0.4464 0.5410 0.084 Uiso 0.674(7) 1 calc PR A 1
H11H H 1.2773 0.4920 0.5934 0.084 Uiso 0.674(7) 1 calc PR A 1
H11I H 1.3368 0.5115 0.5004 0.084 Uiso 0.674(7) 1 calc PR A 1
O3A O 1.2812(10) 0.6426(5) 0.4603(6) 0.051(3) Uani 0.326(7) 1 d PDU A 2
O4A O 1.1227(11) 0.5598(4) 0.5646(7) 0.040(2) Uani 0.326(7) 1 d PDU A 2
C19A C 1.240(3) 0.4928(11) 0.5760(12) 0.046(5) Uani 0.326(7) 1 d PDU A 2
H19D H 1.1931 0.4416 0.6163 0.069 Uiso 0.326(7) 1 calc PR A 2
H19E H 1.3457 0.5058 0.5956 0.069 Uiso 0.326(7) 1 calc PR A 2
H19F H 1.2609 0.4854 0.5238 0.069 Uiso 0.326(7) 1 calc PR A 2
C104 C 1.0169(4) 0.77919(18) 0.42442(18) 0.0198(6) Uani 1 1 d . A .
H104 H 1.1285 0.8075 0.4106 0.024 Uiso 1 1 calc R . .
C105 C 0.9474(4) 0.76041(17) 0.35337(18) 0.0201(6) Uani 1 1 d . . .
C120 C 1.0712(4) 0.76214(18) 0.28775(18) 0.0213(6) Uani 1 1 d . A .
C121 C 1.1065(4) 0.6932(2) 0.2664(2) 0.0276(7) Uani 1 1 d . . .
H121 H 1.0484 0.6427 0.2941 0.033 Uiso 1 1 calc R A .
C122 C 1.2247(4) 0.6976(2) 0.2057(2) 0.0314(7) Uani 1 1 d . A .
H122 H 1.2463 0.6502 0.1919 0.038 Uiso 1 1 calc R . .
C123 C 1.3121(4) 0.7702(2) 0.1648(2) 0.0277(7) Uani 1 1 d . . .
H123 H 1.3924 0.7730 0.1227 0.033 Uiso 1 1 calc R A .
C124 C 1.2809(4) 0.8392(2) 0.18591(19) 0.0260(7) Uani 1 1 d . A .
H124 H 1.3407 0.8893 0.1583 0.031 Uiso 1 1 calc R . .
C125 C 1.1633(4) 0.83490(19) 0.24695(19) 0.0234(6) Uani 1 1 d . . .
H125 H 1.1445 0.8821 0.2615 0.028 Uiso 1 1 calc R A .
C106 C 0.7825(4) 0.74348(18) 0.35699(18) 0.0222(6) Uani 1 1 d . A .
C126 C 0.6969(4) 0.7233(2) 0.2918(2) 0.0310(7) Uani 1 1 d . . .
H12A H 0.7817 0.7117 0.2557 0.046 Uiso 1 1 calc R A .
H12B H 0.6278 0.7707 0.2598 0.046 Uiso 1 1 calc R . .
H12C H 0.6253 0.6745 0.3174 0.046 Uiso 1 1 calc R . .
C107 C 0.6680(4) 0.74655(18) 0.42695(19) 0.0225(6) Uani 1 1 d . . .
H107 H 0.6119 0.6913 0.4521 0.027 Uiso 1 1 calc R A .
C127 C 0.5294(4) 0.8123(2) 0.3941(2) 0.0303(7) Uani 1 1 d . A .
H12D H 0.5794 0.8678 0.3743 0.045 Uiso 1 1 calc R . .
H12E H 0.4465 0.8075 0.4380 0.045 Uiso 1 1 calc R . .
H12F H 0.4741 0.8034 0.3490 0.045 Uiso 1 1 calc R . .

loop_
_atom_site_aniso_label
_atom_site_aniso_U_11
_atom_site_aniso_U_22
_atom_site_aniso_U_33
_atom_site_aniso_U_23
_atom_site_aniso_U_13
_atom_site_aniso_U_12
N1 0.0215(12) 0.0175(12) 0.0218(13) -0.0078(10) -0.0021(10) -0.0010(9)
C8 0.0221(15) 0.0211(15) 0.0224(16) -0.0044(12) 0.0012(12) -0.0012(12)
C9 0.0225(15) 0.0185(14) 0.0240(16) -0.0086(12) 0.0004(12) -0.0023(11)
C10 0.0309(17) 0.0239(15) 0.0237(17) -0.0078(13) -0.0038(13) 0.0030(13)
C11 0.0280(17) 0.0326(17) 0.0312(19) -0.0155(15) 0.0003(14) 0.0055(13)
C12 0.0275(17) 0.0278(17) 0.039(2) -0.0136(15) -0.0073(15) 0.0071(13)
C13 0.0329(17) 0.0255(16) 0.0281(18) -0.0059(13) -0.0065(14) 0.0052(13)
C14 0.0292(16) 0.0231(15) 0.0238(17) -0.0079(13) 0.0005(13) 0.0009(12)
C1 0.0200(14) 0.0211(14) 0.0218(16) -0.0071(12) -0.0016(12) -0.0008(11)
C15 0.0249(16) 0.0246(15) 0.0277(17) -0.0090(13) -0.0050(13) -0.0007(12)
C2 0.0243(15) 0.0194(14) 0.0200(16) -0.0077(12) 0.0015(12) 0.0007(11)
C16 0.0305(16) 0.0199(15) 0.0228(17) -0.0080(13) 0.0006(14) -0.0035(12)
O1 0.0419(14) 0.0354(13) 0.0239(13) -0.0049(10) 0.0046(11) 0.0001(10)
O2 0.0301(12) 0.0257(11) 0.0230(12) -0.0024(9) -0.0055(9) 0.0046(9)
C17 0.0402(19) 0.0255(16) 0.0268(18) -0.0015(14) -0.0134(15) 0.0027(14)
C3 0.0204(14) 0.0216(14) 0.0231(16) -0.0093(12) 0.0054(12) -0.0014(11)
C18 0.0247(16) 0.0255(16) 0.0284(18) -0.0091(14) 0.0018(13) -0.0038(12)
O3 0.0578(18) 0.0294(14) 0.0593(19) 0.0045(13) -0.0240(15) -0.0148(12)
O4 0.0329(12) 0.0324(12) 0.0318(13) -0.0105(10) -0.0016(10) -0.0108(10)
C19 0.0361(19) 0.039(2) 0.048(2) -0.0203(18) -0.0017(17) -0.0145(16)
C4 0.0179(14) 0.0229(15) 0.0227(16) -0.0096(12) -0.0013(12) -0.0008(11)
C5 0.0251(15) 0.0189(14) 0.0199(16) -0.0060(12) 0.0010(12) 0.0003(11)
C20 0.0218(15) 0.0234(15) 0.0186(16) -0.0061(12) 0.0021(12) -0.0020(12)
C21 0.0223(15) 0.0239(15) 0.0238(16) -0.0078(13) 0.0017(12) -0.0012(12)
C22 0.0206(15) 0.0366(18) 0.0243(17) -0.0080(14) -0.0011(13) 0.0003(13)
C23 0.0255(16) 0.049(2) 0.0238(17) -0.0182(15) 0.0015(13) -0.0047(14)
C24 0.0350(18) 0.0340(18) 0.0300(19) -0.0172(15) 0.0023(15) -0.0084(14)
C25 0.0323(17) 0.0245(15) 0.0232(17) -0.0088(13) 0.0005(13) -0.0002(13)
C6 0.0262(16) 0.0197(14) 0.0221(16) -0.0066(12) 0.0029(13) -0.0003(12)
C26 0.0269(16) 0.0344(18) 0.0285(18) -0.0135(14) 0.0034(14) 0.0011(13)
C7 0.0196(14) 0.0234(15) 0.0253(17) -0.0068(13) 0.0000(12) 0.0005(12)
C27 0.0229(16) 0.0376(18) 0.0300(18) -0.0100(15) 0.0002(14) -0.0038(13)
N101 0.0213(12) 0.0202(12) 0.0213(13) -0.0093(10) 0.0031(10) -0.0021(10)
C108 0.0287(16) 0.0222(15) 0.0222(16) -0.0091(12) -0.0010(13) -0.0031(12)
C109 0.0268(16) 0.0222(15) 0.0240(17) -0.0119(13) 0.0047(13) -0.0017(12)
C110 0.0294(17) 0.0301(17) 0.0253(17) -0.0113(14) -0.0003(14) -0.0005(13)
C111 0.047(2) 0.0290(17) 0.0225(18) -0.0075(14) 0.0051(15) -0.0015(15)
C112 0.045(2) 0.0270(17) 0.036(2) -0.0148(15) 0.0187(16) -0.0083(15)
C113 0.0260(17) 0.0361(18) 0.046(2) -0.0248(17) 0.0059(15) -0.0070(14)
C114 0.0312(17) 0.0271(16) 0.0274(18) -0.0140(14) 0.0001(14) 0.0008(13)
C101 0.0197(14) 0.0185(14) 0.0220(16) -0.0049(12) 0.0019(12) -0.0021(11)
C115 0.0267(16) 0.0255(16) 0.0264(17) -0.0089(13) 0.0039(13) -0.0020(12)
C102 0.0217(14) 0.0200(14) 0.0188(15) -0.0064(11) -0.0030(11) -0.0011(11)
C116 0.0270(15) 0.0232(15) 0.0235(16) -0.0049(12) -0.0021(12) 0.0009(11)
O101 0.039(3) 0.046(3) 0.036(3) 0.015(2) -0.016(2) -0.007(2)
O102 0.0224(18) 0.026(2) 0.032(3) -0.0012(18) 0.0060(17) 0.0001(16)
C117 0.042(4) 0.027(3) 0.041(5) 0.003(3) 0.022(3) -0.001(3)
O1A 0.065(8) 0.031(5) 0.022(3) -0.006(3) -0.003(4) -0.005(5)
O2A 0.031(5) 0.035(5) 0.026(5) 0.005(3) -0.002(4) -0.014(4)
C17A 0.027(8) 0.050(9) 0.051(11) 0.015(7) 0.005(7) -0.015(6)
C103 0.0201(13) 0.0220(14) 0.0213(15) -0.0090(12) -0.0038(11) 0.0017(11)
C118 0.0259(15) 0.0265(14) 0.0269(17) -0.0055(13) -0.0010(13) 0.0043(12)
O103 0.0190(16) 0.0327(19) 0.052(3) -0.0134(17) -0.0045(16) 0.0025(13)
O104 0.033(2) 0.0314(19) 0.071(4) -0.032(2) -0.023(2) 0.0122(15)
C119 0.050(4) 0.040(4) 0.092(8) -0.040(5) -0.033(5) 0.024(3)
O3A 0.036(4) 0.039(5) 0.067(7) -0.009(4) 0.022(4) 0.010(3)
O4A 0.041(4) 0.026(3) 0.044(5) -0.003(3) 0.009(4) 0.013(3)
C19A 0.043(8) 0.030(5) 0.067(12) -0.019(7) -0.003(9) 0.017(5)
C104 0.0180(14) 0.0225(14) 0.0188(15) -0.0073(12) -0.0007(11) 0.0000(11)
C105 0.0244(15) 0.0179(14) 0.0174(15) -0.0057(11) -0.0027(12) 0.0009(11)
C120 0.0220(15) 0.0253(15) 0.0174(15) -0.0087(12) -0.0012(12) 0.0021(12)
C121 0.0309(17) 0.0248(16) 0.0275(18) -0.0102(13) 0.0030(14) -0.0017(13)
C122 0.0382(19) 0.0314(17) 0.0279(18) -0.0151(14) 0.0034(15) 0.0018(14)
C123 0.0274(16) 0.0334(17) 0.0228(17) -0.0114(14) 0.0014(13) 0.0023(13)
C124 0.0230(15) 0.0306(16) 0.0225(17) -0.0076(13) 0.0019(13) -0.0024(12)
C125 0.0261(15) 0.0236(15) 0.0209(16) -0.0084(12) -0.0011(12) -0.0009(12)
C106 0.0247(15) 0.0215(14) 0.0189(16) -0.0057(12) -0.0018(12) 0.0010(12)
C126 0.0260(16) 0.0418(19) 0.0284(18) -0.0164(15) -0.0034(14) -0.0025(14)
C107 0.0209(15) 0.0212(14) 0.0234(16) -0.0058(12) -0.0020(12) -0.0002(11)
C127 0.0247(16) 0.0335(18) 0.0290(18) -0.0074(14) -0.0023(14) 0.0065(13)

loop_
_atom_type_symbol
_atom_type_description
_atom_type_scat_dispersion_real
_atom_type_scat_dispersion_imag
_atom_type_scat_source
C C 0.0181 0.0091 'International Tables Vol C Tables 4.2.6.8 and 6.1.1.4'
H H 0.0000 0.0000 'International Tables Vol C Tables 4.2.6.8 and 6.1.1.4'
N N 0.0311 0.0180 'International Tables Vol C Tables 4.2.6.8 and 6.1.1.4'
O O 0.0492 0.0322 'International Tables Vol C Tables 4.2.6.8 and 6.1.1.4'

loop_
_geom_angle_atom_site_label_1
_geom_angle_atom_site_label_2
_geom_angle_atom_site_label_3
_geom_angle
C8 N1 C4 114.3(2)
C8 N1 C1 119.3(2)
C4 N1 C1 102.5(2)
N1 C8 C9 109.3(2)
N1 C8 H8A 109.8
C9 C8 H8A 109.8
N1 C8 H8B 109.8
C9 C8 H8B 109.8
H8A C8 H8B 108.3
C10 C9 C14 118.6(3)
C10 C9 C8 119.7(3)
C14 C9 C8 121.6(3)
C11 C10 C9 120.8(3)
C11 C10 H10 119.6
C9 C10 H10 119.6
C12 C11 C10 120.2(3)
C12 C11 H11 119.9
C10 C11 H11 119.9
C13 C12 C11 119.8(3)
C13 C12 H12 120.1
C11 C12 H12 120.1
C12 C13 C14 119.9(3)
C12 C13 H13 120.0
C14 C13 H13 120.0
C9 C14 C13 120.7(3)
C9 C14 H14 119.7
C13 C14 H14 119.7
N1 C1 C15 111.4(2)
N1 C1 C2 98.4(2)
C15 C1 C2 113.0(2)
N1 C1 C7 111.9(2)
C15 C1 C7 114.3(2)
C2 C1 C7 106.7(2)
C1 C15 H15A 109.5
C1 C15 H15B 109.5
H15A C15 H15B 109.5
C1 C15 H15C 109.5
H15A C15 H15C 109.5
H15B C15 H15C 109.5
C3 C2 C16 127.7(3)
C3 C2 C1 108.8(3)
C16 C2 C1 123.5(3)
O1 C16 O2 124.0(3)
O1 C16 C2 124.6(3)
O2 C16 C2 111.3(3)
C16 O2 C17 115.2(3)
O2 C17 H17A 109.5
O2 C17 H17B 109.5
H17A C17 H17B 109.5
O2 C17 H17C 109.5
H17A C17 H17C 109.5
H17B C17 H17C 109.5
C2 C3 C18 127.0(3)
C2 C3 C4 107.9(2)
C18 C3 C4 124.1(3)
O3 C18 O4 124.1(3)
O3 C18 C3 125.8(3)
O4 C18 C3 110.1(3)
C18 O4 C19 115.6(3)
O4 C19 H19A 109.5
O4 C19 H19B 109.5
H19A C19 H19B 109.5
O4 C19 H19C 109.5
H19A C19 H19C 109.5
H19B C19 H19C 109.5
N1 C4 C3 99.5(2)
N1 C4 C5 112.5(2)
C3 C4 C5 106.6(2)
N1 C4 H4 112.5
C3 C4 H4 112.5
C5 C4 H4 112.5
C6 C5 C20 125.6(3)
C6 C5 C4 117.8(3)
C20 C5 C4 116.5(2)
C25 C20 C21 118.1(3)
C25 C20 C5 122.0(3)
C21 C20 C5 119.9(3)
C22 C21 C20 121.0(3)
C22 C21 H21 119.5
C20 C21 H21 119.5
C23 C22 C21 120.4(3)
C23 C22 H22 119.8
C21 C22 H22 119.8
C22 C23 C24 119.4(3)
C22 C23 H23 120.3
C24 C23 H23 120.3
C23 C24 C25 120.9(3)
C23 C24 H24 119.6
C25 C24 H24 119.6
C24 C25 C20 120.2(3)
C24 C25 H25 119.9
C20 C25 H25 119.9
C5 C6 C26 122.5(3)
C5 C6 C7 121.7(3)
C26 C6 C7 115.8(3)
C6 C26 H26A 109.5
C6 C26 H26B 109.5
H26A C26 H26B 109.5
C6 C26 H26C 109.5
H26A C26 H26C 109.5
H26B C26 H26C 109.5
C6 C7 C27 112.6(3)
C6 C7 C1 112.5(2)
C27 C7 C1 112.7(3)
C6 C7 H7 106.1
C27 C7 H7 106.1
C1 C7 H7 106.1
C7 C27 H27A 109.5
C7 C27 H27B 109.5
H27A C27 H27B 109.5
C7 C27 H27C 109.5
H27A C27 H27C 109.5
H27B C27 H27C 109.5
C108 N101 C104 110.7(2)
C108 N101 C101 116.4(2)
C104 N101 C101 101.5(2)
N101 C108 C109 109.7(2)
N101 C108 H10A 109.7
C109 C108 H10A 109.7
N101 C108 H10B 109.7
C109 C108 H10B 109.7
H10A C108 H10B 108.2
C114 C109 C110 119.1(3)
C114 C109 C108 121.4(3)
C110 C109 C108 119.4(3)
C111 C110 C109 120.4(3)
C111 C110 H110 119.8
C109 C110 H110 119.8
C110 C111 C112 120.6(3)
C110 C111 H111 119.7
C112 C111 H111 119.7
C113 C112 C111 119.7(3)
C113 C112 H112 120.2
C111 C112 H112 120.2
C112 C113 C114 119.9(3)
C112 C113 H113 120.0
C114 C113 H113 120.0
C109 C114 C113 120.3(3)
C109 C114 H114 119.8
C113 C114 H114 119.8
N101 C101 C115 114.4(2)
N101 C101 C102 102.5(2)
C115 C101 C102 112.8(2)
N101 C101 C107 105.2(2)
C115 C101 C107 112.9(2)
C102 C101 C107 108.2(2)
C101 C115 H11A 109.5
C101 C115 H11B 109.5
H11A C115 H11B 109.5
C101 C115 H11C 109.5
H11A C115 H11C 109.5
H11B C115 H11C 109.5
C103 C102 C116 125.2(3)
C103 C102 C101 108.8(2)
C116 C102 C101 126.0(3)
O1A C116 O101 43.3(5)
O1A C116 O102 105.3(6)
O101 C116 O102 124.7(4)
O1A C116 O2A 121.6(6)
O101 C116 O2A 117.1(5)
O102 C116 O2A 29.8(6)
O1A C116 C102 125.1(5)
O101 C116 C102 120.8(3)
O102 C116 C102 114.4(3)
O2A C116 C102 111.4(5)
C116 O102 C117 116.5(6)
O102 C117 H11D 109.5
O102 C117 H11E 109.5
H11D C117 H11E 109.5
O102 C117 H11F 109.5
H11D C117 H11F 109.5
H11E C117 H11F 109.5
C116 O2A C17A 116.3(11)
O2A C17A H17D 109.5
O2A C17A H17E 109.5
H17D C17A H17E 109.5
O2A C17A H17F 109.5
H17D C17A H17F 109.5
H17E C17A H17F 109.5
C102 C103 C118 127.4(3)
C102 C103 C104 107.5(2)
C118 C103 C104 124.9(3)
O3A C118 O103 60.2(5)
O3A C118 O104 94.2(5)
O103 C118 O104 125.4(3)
O3A C118 O4A 119.3(6)
O103 C118 O4A 108.8(5)
O104 C118 O4A 39.9(4)
O3A C118 C103 123.2(5)
O103 C118 C103 121.0(3)
O104 C118 C103 113.4(3)
O4A C118 C103 113.0(4)
C118 O104 C119 116.9(5)
O104 C119 H11G 109.5
O104 C119 H11H 109.5
H11G C119 H11H 109.5
O104 C119 H11I 109.5
H11G C119 H11I 109.5
H11H C119 H11I 109.5
C118 O4A C19A 118.4(11)
O4A C19A H19D 109.5
O4A C19A H19E 109.5
H19D C19A H19E 109.5
O4A C19A H19F 109.5
H19D C19A H19F 109.5
H19E C19A H19F 109.5
N101 C104 C105 108.8(2)
N101 C104 C103 103.6(2)
C105 C104 C103 106.1(2)
N101 C104 H104 112.6
C105 C104 H104 112.6
C103 C104 H104 112.6
C106 C105 C120 127.1(3)
C106 C105 C104 117.1(3)
C120 C105 C104 115.8(2)
C121 C120 C125 117.7(3)
C121 C120 C105 123.1(3)
C125 C120 C105 119.1(3)
C122 C121 C120 121.0(3)
C122 C121 H121 119.5
C120 C121 H121 119.5
C121 C122 C123 120.8(3)
C121 C122 H122 119.6
C123 C122 H122 119.6
C122 C123 C124 119.3(3)
C122 C123 H123 120.4
C124 C123 H123 120.4
C125 C124 C123 120.1(3)
C125 C124 H124 119.9
C123 C124 H124 119.9
C124 C125 C120 121.2(3)
C124 C125 H125 119.4
C120 C125 H125 119.4
C105 C106 C126 123.0(3)
C105 C106 C107 121.7(3)
C126 C106 C107 115.3(3)
C106 C126 H12A 109.5
C106 C126 H12B 109.5
H12A C126 H12B 109.5
C106 C126 H12C 109.5
H12A C126 H12C 109.5
H12B C126 H12C 109.5
C106 C107 C127 110.3(2)
C106 C107 C101 113.1(2)
C127 C107 C101 110.7(3)
C106 C107 H107 107.5
C127 C107 H107 107.5
C101 C107 H107 107.5
C107 C127 H12D 109.5
C107 C127 H12E 109.5
H12D C127 H12E 109.5
C107 C127 H12F 109.5
H12D C127 H12F 109.5
H12E C127 H12F 109.5

loop_
_geom_bond_atom_site_label_1
_geom_bond_atom_site_label_2
_geom_bond_distance
N1 C8 1.464(4)
N1 C4 1.468(4)
N1 C1 1.480(4)
C8 C9 1.517(4)
C8 H8A 0.9900
C8 H8B 0.9900
C9 C10 1.391(5)
C9 C14 1.393(4)
C10 C11 1.387(4)
C10 H10 0.9500
C11 C12 1.386(5)
C11 H11 0.9500
C12 C13 1.384(5)
C12 H12 0.9500
C13 C14 1.396(4)
C13 H13 0.9500
C14 H14 0.9500
C1 C15 1.521(4)
C1 C2 1.528(4)
C1 C7 1.569(4)
C15 H15A 0.9800
C15 H15B 0.9800
C15 H15C 0.9800
C2 C3 1.338(4)
C2 C16 1.493(4)
C16 O1 1.203(4)
C16 O2 1.337(4)
O2 C17 1.453(4)
C17 H17A 0.9800
C17 H17B 0.9800
C17 H17C 0.9800
C3 C18 1.479(4)
C3 C4 1.522(4)
C18 O3 1.202(4)
C18 O4 1.334(4)
O4 C19 1.443(4)
C19 H19A 0.9800
C19 H19B 0.9800
C19 H19C 0.9800
C4 C5 1.532(4)
C4 H4 1.0000
C5 C6 1.344(4)
C5 C20 1.485(4)
C20 C25 1.397(4)
C20 C21 1.403(4)
C21 C22 1.388(4)
C21 H21 0.9500
C22 C23 1.380(5)
C22 H22 0.9500
C23 C24 1.382(5)
C23 H23 0.9500
C24 C25 1.396(5)
C24 H24 0.9500
C25 H25 0.9500
C6 C26 1.504(4)
C6 C7 1.534(4)
C26 H26A 0.9800
C26 H26B 0.9800
C26 H26C 0.9800
C7 C27 1.537(4)
C7 H7 1.0000
C27 H27A 0.9800
C27 H27B 0.9800
C27 H27C 0.9800
N101 C108 1.470(4)
N101 C104 1.475(4)
N101 C101 1.482(4)
C108 C109 1.513(4)
C108 H10A 0.9900
C108 H10B 0.9900
C109 C114 1.382(4)
C109 C110 1.397(4)
C110 C111 1.377(5)
C110 H110 0.9500
C111 C112 1.383(5)
C111 H111 0.9500
C112 C113 1.382(5)
C112 H112 0.9500
C113 C114 1.399(5)
C113 H113 0.9500
C114 H114 0.9500
C101 C115 1.518(4)
C101 C102 1.541(4)
C101 C107 1.562(4)
C115 H11A 0.9800
C115 H11B 0.9800
C115 H11C 0.9800
C102 C103 1.335(4)
C102 C116 1.479(4)
C116 O1A 1.201(7)
C116 O101 1.231(5)
C116 O102 1.301(5)
C116 O2A 1.337(9)
O102 C117 1.451(7)
C117 H11D 0.9800
C117 H11E 0.9800
C117 H11F 0.9800
O2A C17A 1.441(12)
C17A H17D 0.9800
C17A H17E 0.9800
C17A H17F 0.9800
C103 C118 1.478(4)
C103 C104 1.530(4)
C118 O3A 1.240(8)
C118 O103 1.244(4)
C118 O104 1.279(5)
C118 O4A 1.346(7)
O104 C119 1.441(7)
C119 H11G 0.9800
C119 H11H 0.9800
C119 H11I 0.9800
O4A C19A 1.437(12)
C19A H19D 0.9800
C19A H19E 0.9800
C19A H19F 0.9800
C104 C105 1.524(4)
C104 H104 1.0000
C105 C106 1.344(4)
C105 C120 1.484(4)
C120 C121 1.399(4)
C120 C125 1.403(4)
C121 C122 1.380(5)
C121 H121 0.9500
C122 C123 1.383(5)
C122 H122 0.9500
C123 C124 1.391(5)
C123 H123 0.9500
C124 C125 1.383(4)
C124 H124 0.9500
C125 H125 0.9500
C106 C126 1.500(4)
C106 C107 1.523(4)
C126 H12A 0.9800
C126 H12B 0.9800
C126 H12C 0.9800
C107 C127 1.540(4)
C107 H107 1.0000
C127 H12D 0.9800
C127 H12E 0.9800
C127 H12F 0.9800
